data_4109951
loop_
_publ_author_name
'Takahito Watanabe'
'Hisako Hashimoto'
'Hiromi Tobita'

_publ_contact_author_address
;
    ENTER CONTACT AUTHOR ADDRESS
;
_publ_contact_author_email hhashimoto@mail.tains.tohoku.ac.jp
_publ_contact_author_name 'Hisako Hashimoto'
_publ_section_title
;
 Reactions of Hydrido(hydrosilylene)tungsten Complexes with
 \a,\b-Unsaturated Carbonyl Compounds: Selective Formation of
 (\h3-Siloxyallyl)tungsten Complexes
;
_journal_name_full 'Journal of the American Chemical Society'
_journal_page_first 11338
_journal_page_last 11339
_journal_paper_doi 10.1021/ja074629e
_journal_volume 129
_journal_year 2007
_chemical_formula_moiety 'C27 H52 O4 Si4 W'
_chemical_formula_sum 'C27 H52 O4 Si4 W'
_chemical_formula_weight 736.90
_chemical_name_systematic
; 
 ? 
;
_space_group_IT_number 14
_symmetry_cell_setting monoclinic
_symmetry_space_group_name_Hall '-P 2yn'
_symmetry_space_group_name_H-M 'P 1 21/n 1'
_atom_sites_solution_hydrogens geom
_atom_sites_solution_primary heavy
_atom_sites_solution_secondary difmap
_audit_creation_method SHELXL-97
_cell_angle_alpha 90.00
_cell_angle_beta 96.0911(14)
_cell_angle_gamma 90.00
_cell_formula_units_Z 4
_cell_length_a 8.8185(5)
_cell_length_b 25.7459(8)
_cell_length_c 14.5946(7)
_cell_measurement_reflns_used 26934
_cell_measurement_temperature 150(2)
_cell_measurement_theta_max 27.46
_cell_measurement_theta_min 0.80
_cell_volume 3294.9(3)
_computing_cell_refinement PROCESS-AUTO
_computing_data_collection PROCESS-AUTO
_computing_data_reduction 'teXsan Ver. 1.11'
_computing_molecular_graphics ORTEP
_computing_structure_refinement 'SHELXL-97 (Sheldrick, 1997)'
_computing_structure_solution 'SHELXS-97 (Sheldrick, 1997)'
_diffrn_ambient_temperature 150(2)
_diffrn_detector_area_resol_mean 10
_diffrn_measured_fraction_theta_full 0.985
_diffrn_measured_fraction_theta_max 0.985
_diffrn_measurement_device_type 'Rigaku RAXIS-RAPID Imaging Plate'
_diffrn_measurement_method \w
_diffrn_radiation_monochromator graphite
_diffrn_radiation_source 'rotating-anode X-ray tube'
_diffrn_radiation_type MoK\a
_diffrn_radiation_wavelength 0.71073
_diffrn_reflns_av_R_equivalents 0.0677
_diffrn_reflns_av_sigmaI/netI 0.0386
_diffrn_reflns_limit_h_max 11
_diffrn_reflns_limit_h_min -11
_diffrn_reflns_limit_k_max 30
_diffrn_reflns_limit_k_min -33
_diffrn_reflns_limit_l_max 18
_diffrn_reflns_limit_l_min -18
_diffrn_reflns_number 28647
_diffrn_reflns_theta_full 27.48
_diffrn_reflns_theta_max 27.48
_diffrn_reflns_theta_min 1.58
_exptl_absorpt_coefficient_mu 3.680
_exptl_absorpt_correction_T_max 0.6083
_exptl_absorpt_correction_T_min 0.3591
_exptl_absorpt_correction_type integration
_exptl_absorpt_process_details 'NUMABS (Higashi, 1999)'
_exptl_crystal_colour yellow
_exptl_crystal_density_diffrn 1.486
_exptl_crystal_description platelet
_exptl_crystal_F_000 1504
_exptl_crystal_size_max 0.35
_exptl_crystal_size_mid 0.27
_exptl_crystal_size_min 0.15
_refine_diff_density_max 4.290
_refine_diff_density_min -1.886
_refine_diff_density_rms 0.213
_refine_ls_extinction_method none
_refine_ls_goodness_of_fit_ref 1.247
_refine_ls_hydrogen_treatment mixed
_refine_ls_matrix_type full
_refine_ls_number_parameters 346
_refine_ls_number_reflns 7454
_refine_ls_number_restraints 0
_refine_ls_restrained_S_all 1.247
_refine_ls_R_factor_all 0.0575
_refine_ls_R_factor_gt 0.0505
_refine_ls_shift/su_max 0.003
_refine_ls_shift/su_mean 0.000
_refine_ls_structure_factor_coef Fsqd
_refine_ls_weighting_details 'calc w=1/[\s^2^(Fo^2^)+(0.0489P)^2^+23.6845P] where P=(Fo^2^+2Fc^2^)/3'
_refine_ls_weighting_scheme calc
_refine_ls_wR_factor_gt 0.1292
_refine_ls_wR_factor_ref 0.1375
_reflns_number_gt 6748
_reflns_number_total 7454
_reflns_threshold_expression >2sigma(I)
_cod_data_source_file ja074629esi20070809_060846.cif
_cod_data_source_block complex4b
_cod_database_code 4109951

loop_
_symmetry_equiv_pos_as_xyz
'x, y, z'
'-x+1/2, y+1/2, -z+1/2'
'-x, -y, -z'
'x-1/2, -y-1/2, z-1/2'

loop_
_atom_site_label
_atom_site_type_symbol
_atom_site_fract_x
_atom_site_fract_y
_atom_site_fract_z
_atom_site_U_iso_or_equiv
_atom_site_adp_type
_atom_site_occupancy
_atom_site_symmetry_multiplicity
_atom_site_calc_flag
_atom_site_refinement_flags
W1 W 0.86918(3) 0.960279(9) 0.750588(17) 0.02077(9) Uani 1 1 d .
Si1 Si 0.8832(2) 0.78321(7) 0.63911(14) 0.0281(4) Uani 1 1 d .
H1 H 0.824(10) 0.787(3) 0.545(6) 0.034 Uiso 1 1 d .
H2 H 0.780(10) 0.759(3) 0.689(6) 0.034 Uiso 1 1 d .
Si2 Si 1.0341(3) 0.68953(8) 0.56535(16) 0.0380(5) Uani 1 1 d .
Si3 Si 1.2321(2) 0.78452(8) 0.63775(16) 0.0347(4) Uani 1 1 d .
Si4 Si 1.0689(3) 0.71445(8) 0.77604(15) 0.0343(4) Uani 1 1 d .
O1 O 1.0367(8) 0.9423(2) 0.5791(4) 0.0480(15) Uani 1 1 d .
O2 O 1.1959(7) 0.9564(2) 0.8510(4) 0.0452(14) Uani 1 1 d .
O3 O 0.9170(5) 0.84296(18) 0.6797(3) 0.0247(9) Uani 1 1 d .
O4 O 0.6737(6) 0.8709(2) 0.6294(4) 0.0339(11) Uani 1 1 d .
C1 C 0.9760(9) 0.9477(3) 0.6433(5) 0.0324(15) Uani 1 1 d .
C2 C 1.0749(8) 0.9561(3) 0.8118(5) 0.0300(14) Uani 1 1 d .
C3 C 0.8743(9) 0.8936(3) 0.8570(5) 0.0335(15) Uani 1 1 d .
H3 H 0.9784 0.8919 0.8459 0.040 Uiso 1 1 calc R
H4 H 0.8483 0.9001 0.9175 0.040 Uiso 1 1 calc R
C4 C 0.7588(8) 0.8865(3) 0.7841(5) 0.0298(14) Uani 1 1 d .
H5 H 0.6493 0.8861 0.7962 0.036 Uiso 1 1 calc R
C5 C 0.7994(8) 0.8767(3) 0.6934(5) 0.0284(13) Uani 1 1 d .
C6 C 0.6937(11) 0.8899(3) 0.5386(6) 0.045(2) Uani 1 1 d .
H6 H 0.7021 0.9278 0.5402 0.068 Uiso 1 1 calc R
H7 H 0.6058 0.8797 0.4956 0.068 Uiso 1 1 calc R
H8 H 0.7869 0.8750 0.5184 0.068 Uiso 1 1 calc R
C7 C 1.0587(7) 0.7433(2) 0.6549(4) 0.0235(12) Uani 1 1 d .
C8 C 0.8358(11) 0.6655(4) 0.5485(9) 0.065(3) Uani 1 1 d .
H9 H 0.8075 0.6514 0.6067 0.098 Uiso 1 1 calc R
H10 H 0.8275 0.6381 0.5015 0.098 Uiso 1 1 calc R
H11 H 0.7672 0.6942 0.5283 0.098 Uiso 1 1 calc R
C9 C 1.0823(14) 0.7121(4) 0.4482(7) 0.063(3) Uani 1 1 d .
H12 H 1.0620 0.6840 0.4033 0.094 Uiso 1 1 calc R
H13 H 1.1904 0.7217 0.4521 0.094 Uiso 1 1 calc R
H14 H 1.0196 0.7423 0.4285 0.094 Uiso 1 1 calc R
C10 C 1.1581(12) 0.6316(3) 0.5957(7) 0.051(2) Uani 1 1 d .
H15 H 1.1219 0.6135 0.6483 0.077 Uiso 1 1 calc R
H16 H 1.2636 0.6430 0.6119 0.077 Uiso 1 1 calc R
H17 H 1.1536 0.6080 0.5428 0.077 Uiso 1 1 calc R
C11 C 1.1952(12) 0.8276(4) 0.5350(7) 0.054(2) Uani 1 1 d .
H18 H 1.0872 0.8373 0.5269 0.081 Uiso 1 1 calc R
H19 H 1.2210 0.8091 0.4800 0.081 Uiso 1 1 calc R
H20 H 1.2580 0.8589 0.5440 0.081 Uiso 1 1 calc R
C12 C 1.4027(10) 0.7441(4) 0.6192(8) 0.051(2) Uani 1 1 d .
H21 H 1.3808 0.7234 0.5631 0.077 Uiso 1 1 calc R
H22 H 1.4267 0.7210 0.6721 0.077 Uiso 1 1 calc R
H23 H 1.4900 0.7669 0.6127 0.077 Uiso 1 1 calc R
C13 C 1.2881(11) 0.8277(4) 0.7384(8) 0.056(3) Uani 1 1 d .
H24 H 1.3818 0.8463 0.7285 0.084 Uiso 1 1 calc R
H25 H 1.3055 0.8066 0.7945 0.084 Uiso 1 1 calc R
H26 H 1.2063 0.8527 0.7450 0.084 Uiso 1 1 calc R
C14 C 1.0255(13) 0.7632(4) 0.8634(6) 0.056(3) Uani 1 1 d .
H27 H 1.0446 0.7480 0.9251 0.084 Uiso 1 1 calc R
H28 H 0.9182 0.7736 0.8520 0.084 Uiso 1 1 calc R
H29 H 1.0907 0.7937 0.8592 0.084 Uiso 1 1 calc R
C15 C 0.9251(15) 0.6615(4) 0.7838(9) 0.070(4) Uani 1 1 d .
H30 H 0.9261 0.6504 0.8481 0.105 Uiso 1 1 calc R
H31 H 0.9506 0.6320 0.7459 0.105 Uiso 1 1 calc R
H32 H 0.8234 0.6745 0.7614 0.105 Uiso 1 1 calc R
C16 C 1.2600(10) 0.6877(4) 0.8154(5) 0.044(2) Uani 1 1 d .
H33 H 1.3363 0.7154 0.8160 0.066 Uiso 1 1 calc R
H34 H 1.2851 0.6601 0.7733 0.066 Uiso 1 1 calc R
H35 H 1.2596 0.6735 0.8776 0.066 Uiso 1 1 calc R
C17 C 0.7276(7) 1.0280(2) 0.6756(4) 0.0223(12) Uani 1 1 d .
C18 C 0.8520(7) 1.0492(3) 0.7343(5) 0.0295(14) Uani 1 1 d .
C19 C 0.8301(8) 1.0382(3) 0.8267(5) 0.0298(14) Uani 1 1 d .
C20 C 0.6931(8) 1.0095(3) 0.8266(5) 0.0297(14) Uani 1 1 d .
C21 C 0.6290(7) 1.0030(3) 0.7332(4) 0.0228(12) Uani 1 1 d .
C22 C 0.6984(9) 1.0371(3) 0.5740(5) 0.0339(16) Uani 1 1 d .
H36 H 0.6510 1.0712 0.5627 0.051 Uiso 1 1 calc R
H37 H 0.6300 1.0101 0.5462 0.051 Uiso 1 1 calc R
H38 H 0.7952 1.0359 0.5467 0.051 Uiso 1 1 calc R
C23 C 0.9739(9) 1.0841(3) 0.7022(7) 0.0411(19) Uani 1 1 d .
H39 H 0.9937 1.0741 0.6398 0.062 Uiso 1 1 calc R
H40 H 1.0678 1.0806 0.7441 0.062 Uiso 1 1 calc R
H41 H 0.9391 1.1203 0.7019 0.062 Uiso 1 1 calc R
C24 C 0.9302(10) 1.0577(4) 0.9109(6) 0.047(2) Uani 1 1 d .
H42 H 0.9026 1.0397 0.9659 0.071 Uiso 1 1 calc R
H43 H 0.9150 1.0952 0.9177 0.071 Uiso 1 1 calc R
H44 H 1.0374 1.0508 0.9033 0.071 Uiso 1 1 calc R
C25 C 0.6197(9) 0.9927(4) 0.9084(5) 0.0395(18) Uani 1 1 d .
H45 H 0.5887 0.9563 0.9012 0.059 Uiso 1 1 calc R
H46 H 0.5296 1.0143 0.9143 0.059 Uiso 1 1 calc R
H47 H 0.6920 0.9965 0.9638 0.059 Uiso 1 1 calc R
C26 C 0.4771(8) 0.9805(3) 0.7002(5) 0.0299(14) Uani 1 1 d .
H48 H 0.4471 0.9552 0.7462 0.036 Uiso 1 1 calc R
H49 H 0.4841 0.9617 0.6417 0.036 Uiso 1 1 calc R
C27 C 0.3557(8) 1.0227(3) 0.6852(7) 0.0400(18) Uani 1 1 d .
H50 H 0.3358 1.0372 0.7449 0.060 Uiso 1 1 calc R
H51 H 0.2615 1.0077 0.6545 0.060 Uiso 1 1 calc R
H52 H 0.3917 1.0503 0.6466 0.060 Uiso 1 1 calc R

loop_
_atom_site_aniso_label
_atom_site_aniso_U_11
_atom_site_aniso_U_22
_atom_site_aniso_U_33
_atom_site_aniso_U_23
_atom_site_aniso_U_13
_atom_site_aniso_U_12
W1 0.01991(14) 0.02150(15) 0.02145(14) 0.00021(9) 0.00476(9) 0.00043(9)
Si1 0.0236(9) 0.0247(9) 0.0345(10) -0.0019(7) -0.0033(7) 0.0018(7)
Si2 0.0407(12) 0.0331(11) 0.0374(11) -0.0108(8) -0.0093(9) 0.0075(9)
Si3 0.0310(10) 0.0346(11) 0.0399(12) 0.0041(8) 0.0098(8) -0.0019(8)
Si4 0.0424(12) 0.0336(10) 0.0287(10) 0.0069(8) 0.0112(8) 0.0095(8)
O1 0.061(4) 0.046(3) 0.041(3) -0.003(3) 0.028(3) -0.007(3)
O2 0.030(3) 0.060(4) 0.044(3) -0.003(3) -0.003(2) 0.003(2)
O3 0.019(2) 0.026(2) 0.028(2) -0.0021(18) 0.0007(17) 0.0024(17)
O4 0.030(3) 0.033(3) 0.037(3) -0.006(2) -0.006(2) 0.001(2)
C1 0.034(4) 0.028(3) 0.035(4) 0.003(3) 0.002(3) -0.004(3)
C2 0.026(3) 0.036(4) 0.029(3) -0.006(3) 0.005(3) 0.000(3)
C3 0.042(4) 0.035(4) 0.025(3) 0.002(3) 0.007(3) 0.001(3)
C4 0.030(3) 0.025(3) 0.035(4) 0.002(3) 0.006(3) 0.000(3)
C5 0.029(3) 0.025(3) 0.031(3) -0.003(3) 0.002(3) 0.001(3)
C6 0.060(5) 0.045(5) 0.028(4) -0.001(3) -0.011(4) 0.012(4)
C7 0.025(3) 0.026(3) 0.018(3) -0.001(2) -0.003(2) 0.003(2)
C8 0.042(5) 0.047(6) 0.102(9) -0.031(6) -0.016(5) -0.001(4)
C9 0.078(7) 0.072(7) 0.035(5) -0.008(4) -0.005(5) 0.033(6)
C10 0.067(6) 0.036(4) 0.047(5) -0.014(4) -0.006(4) 0.021(4)
C11 0.067(6) 0.045(5) 0.053(6) 0.020(4) 0.026(5) 0.006(4)
C12 0.027(4) 0.063(6) 0.068(6) 0.009(5) 0.018(4) 0.008(4)
C13 0.037(5) 0.045(5) 0.081(7) -0.014(5) -0.015(5) -0.009(4)
C14 0.086(7) 0.056(6) 0.029(4) 0.003(4) 0.012(4) 0.037(5)
C15 0.088(8) 0.039(5) 0.091(9) 0.030(5) 0.047(7) 0.009(5)
C16 0.051(5) 0.053(5) 0.024(4) 0.008(3) -0.008(3) 0.020(4)
C17 0.021(3) 0.023(3) 0.023(3) 0.002(2) 0.007(2) 0.002(2)
C18 0.021(3) 0.026(3) 0.042(4) -0.004(3) 0.004(3) 0.000(2)
C19 0.031(3) 0.026(3) 0.032(4) -0.006(3) -0.003(3) 0.004(3)
C20 0.033(4) 0.028(3) 0.029(3) -0.003(3) 0.010(3) 0.004(3)
C21 0.020(3) 0.024(3) 0.024(3) -0.001(2) 0.007(2) 0.000(2)
C22 0.036(4) 0.038(4) 0.029(4) 0.009(3) 0.009(3) 0.005(3)
C23 0.023(3) 0.027(4) 0.073(6) 0.003(3) 0.006(3) -0.002(3)
C24 0.043(5) 0.050(5) 0.044(5) -0.020(4) -0.015(4) 0.008(4)
C25 0.038(4) 0.058(5) 0.026(4) 0.002(3) 0.015(3) 0.009(3)
C26 0.026(3) 0.028(3) 0.036(4) -0.002(3) 0.002(3) -0.001(3)
C27 0.022(3) 0.038(4) 0.059(5) -0.002(4) -0.003(3) 0.000(3)

loop_
_atom_type_symbol
_atom_type_description
_atom_type_scat_dispersion_real
_atom_type_scat_dispersion_imag
_atom_type_scat_source
C C 0.0033 0.0016 'International Tables Vol C Tables 4.2.6.8 and 6.1.1.4'
H H 0.0000 0.0000 'International Tables Vol C Tables 4.2.6.8 and 6.1.1.4'
O O 0.0106 0.0060 'International Tables Vol C Tables 4.2.6.8 and 6.1.1.4'
Si Si 0.0817 0.0704 'International Tables Vol C Tables 4.2.6.8 and 6.1.1.4'
W W -0.8490 6.8722 'International Tables Vol C Tables 4.2.6.8 and 6.1.1.4'

loop_
_geom_angle_atom_site_label_1
_geom_angle_atom_site_label_2
_geom_angle_atom_site_label_3
_geom_angle
_geom_angle_publ_flag
C1 W1 C2 81.5(3) y
C1 W1 C4 107.3(3) ?
C2 W1 C4 105.2(3) ?
C1 W1 C18 96.6(3) ?
C2 W1 C18 98.7(3) ?
C4 W1 C18 148.2(3) ?
C1 W1 C3 116.2(3) ?
C2 W1 C3 72.5(3) ?
C4 W1 C3 36.1(3) ?
C18 W1 C3 143.4(3) ?
C1 W1 C19 129.5(3) ?
C2 W1 C19 90.4(3) ?
C4 W1 C19 122.8(3) ?
C18 W1 C19 35.4(3) ?
C3 W1 C19 108.1(3) ?
C1 W1 C17 91.6(3) ?
C2 W1 C17 133.0(3) ?
C4 W1 C17 121.1(2) ?
C18 W1 C17 35.7(2) ?
C3 W1 C17 146.8(3) ?
C19 W1 C17 59.1(2) ?
C1 W1 C5 72.1(3) ?
C2 W1 C5 107.9(3) ?
C4 W1 C5 36.2(3) ?
C18 W1 C5 148.8(3) ?
C3 W1 C5 63.1(3) ?
C19 W1 C5 154.5(3) ?
C17 W1 C5 113.9(2) ?
C1 W1 C20 150.1(3) ?
C2 W1 C20 116.2(3) ?
C4 W1 C20 91.7(3) ?
C18 W1 C20 58.5(2) ?
C3 W1 C20 92.8(3) ?
C19 W1 C20 35.0(3) ?
C17 W1 C20 58.6(2) ?
C5 W1 C20 119.5(3) ?
C1 W1 C21 119.7(3) ?
C2 W1 C21 148.8(3) ?
C4 W1 C21 90.7(2) ?
C18 W1 C21 58.8(2) ?
C3 W1 C21 111.6(3) ?
C19 W1 C21 58.6(2) ?
C17 W1 C21 35.1(2) ?
C5 W1 C21 100.8(2) ?
C20 W1 C21 35.1(2) ?
O3 Si1 C7 110.7(3) y
O3 Si1 H1 109(3) ?
C7 Si1 H1 112(3) ?
O3 Si1 H2 109(4) ?
C7 Si1 H2 106(4) ?
H1 Si1 H2 111(5) ?
C8 Si2 C10 106.6(5) ?
C8 Si2 C9 106.4(6) ?
C10 Si2 C9 106.0(5) ?
C8 Si2 C7 111.9(4) ?
C10 Si2 C7 113.4(3) ?
C9 Si2 C7 112.1(4) ?
C13 Si3 C11 106.7(5) ?
C13 Si3 C12 107.1(5) ?
C11 Si3 C12 106.7(5) ?
C13 Si3 C7 112.3(4) ?
C11 Si3 C7 111.3(4) ?
C12 Si3 C7 112.3(4) ?
C16 Si4 C14 106.6(4) ?
C16 Si4 C15 108.1(5) ?
C14 Si4 C15 105.1(6) ?
C16 Si4 C7 112.5(3) ?
C14 Si4 C7 112.3(4) ?
C15 Si4 C7 111.9(5) ?
C5 O3 Si1 121.6(4) y
C5 O4 C6 114.7(6) ?
O1 C1 W1 177.1(7) y
O2 C2 W1 175.9(6) y
C4 C3 W1 68.1(4) ?
C4 C3 H3 120.0 ?
W1 C3 H3 82.5 ?
C4 C3 H4 120.0 ?
W1 C3 H4 120.2 ?
H3 C3 H4 120.0 ?
C3 C4 C5 119.5(7) y
C3 C4 W1 75.8(4) ?
C5 C4 W1 77.7(4) ?
C3 C4 H5 120.2 ?
C5 C4 H5 120.2 ?
W1 C4 H5 120.2 ?
O4 C5 O3 113.3(6) ?
O4 C5 C4 112.5(6) ?
O3 C5 C4 120.7(6) ?
O4 C5 W1 119.8(4) ?
O3 C5 W1 116.8(4) ?
C4 C5 W1 66.1(4) ?
O4 C6 H6 109.5 ?
O4 C6 H7 109.5 ?
H6 C6 H7 109.5 ?
O4 C6 H8 109.5 ?
H6 C6 H8 109.5 ?
H7 C6 H8 109.5 ?
Si1 C7 Si3 110.4(3) ?
Si1 C7 Si2 106.6(3) ?
Si3 C7 Si2 110.6(3) ?
Si1 C7 Si4 106.7(3) ?
Si3 C7 Si4 112.3(3) ?
Si2 C7 Si4 110.1(3) ?
Si2 C8 H9 109.5 ?
Si2 C8 H10 109.5 ?
H9 C8 H10 109.5 ?
Si2 C8 H11 109.5 ?
H9 C8 H11 109.5 ?
H10 C8 H11 109.5 ?
Si2 C9 H12 109.5 ?
Si2 C9 H13 109.5 ?
H12 C9 H13 109.5 ?
Si2 C9 H14 109.5 ?
H12 C9 H14 109.5 ?
H13 C9 H14 109.5 ?
Si2 C10 H15 109.5 ?
Si2 C10 H16 109.5 ?
H15 C10 H16 109.5 ?
Si2 C10 H17 109.5 ?
H15 C10 H17 109.5 ?
H16 C10 H17 109.5 ?
Si3 C11 H18 109.5 ?
Si3 C11 H19 109.5 ?
H18 C11 H19 109.5 ?
Si3 C11 H20 109.5 ?
H18 C11 H20 109.5 ?
H19 C11 H20 109.5 ?
Si3 C12 H21 109.5 ?
Si3 C12 H22 109.5 ?
H21 C12 H22 109.5 ?
Si3 C12 H23 109.5 ?
H21 C12 H23 109.5 ?
H22 C12 H23 109.5 ?
Si3 C13 H24 109.5 ?
Si3 C13 H25 109.5 ?
H24 C13 H25 109.5 ?
Si3 C13 H26 109.5 ?
H24 C13 H26 109.5 ?
H25 C13 H26 109.5 ?
Si4 C14 H27 109.5 ?
Si4 C14 H28 109.5 ?
H27 C14 H28 109.5 ?
Si4 C14 H29 109.5 ?
H27 C14 H29 109.5 ?
H28 C14 H29 109.5 ?
Si4 C15 H30 109.5 ?
Si4 C15 H31 109.5 ?
H30 C15 H31 109.5 ?
Si4 C15 H32 109.5 ?
H30 C15 H32 109.5 ?
H31 C15 H32 109.5 ?
Si4 C16 H33 109.5 ?
Si4 C16 H34 109.5 ?
H33 C16 H34 109.5 ?
Si4 C16 H35 109.5 ?
H33 C16 H35 109.5 ?
H34 C16 H35 109.5 ?
C21 C17 C18 107.3(6) ?
C21 C17 C22 127.2(6) ?
C18 C17 C22 125.1(6) ?
C21 C17 W1 73.5(4) ?
C18 C17 W1 70.6(4) ?
C22 C17 W1 127.3(5) ?
C19 C18 C17 108.9(6) ?
C19 C18 C23 126.0(7) ?
C17 C18 C23 124.6(7) ?
C19 C18 W1 73.5(4) ?
C17 C18 W1 73.7(4) ?
C23 C18 W1 125.5(5) ?
C18 C19 C20 107.8(6) ?
C18 C19 C24 125.5(7) ?
C20 C19 C24 126.6(8) ?
C18 C19 W1 71.1(4) ?
C20 C19 W1 73.7(4) ?
C24 C19 W1 124.5(5) ?
C19 C20 C21 108.3(6) ?
C19 C20 C25 126.6(7) ?
C21 C20 C25 124.9(7) ?
C19 C20 W1 71.3(4) ?
C21 C20 W1 72.7(4) ?
C25 C20 W1 125.9(5) ?
C17 C21 C20 107.8(6) ?
C17 C21 C26 124.6(6) ?
C20 C21 C26 127.2(6) ?
C17 C21 W1 71.3(3) ?
C20 C21 W1 72.2(4) ?
C26 C21 W1 128.0(5) ?
C17 C22 H36 109.5 ?
C17 C22 H37 109.5 ?
H36 C22 H37 109.5 ?
C17 C22 H38 109.5 ?
H36 C22 H38 109.5 ?
H37 C22 H38 109.5 ?
C18 C23 H39 109.5 ?
C18 C23 H40 109.5 ?
H39 C23 H40 109.5 ?
C18 C23 H41 109.5 ?
H39 C23 H41 109.5 ?
H40 C23 H41 109.5 ?
C19 C24 H42 109.5 ?
C19 C24 H43 109.5 ?
H42 C24 H43 109.5 ?
C19 C24 H44 109.5 ?
H42 C24 H44 109.5 ?
H43 C24 H44 109.5 ?
C20 C25 H45 109.5 ?
C20 C25 H46 109.5 ?
H45 C25 H46 109.5 ?
C20 C25 H47 109.5 ?
H45 C25 H47 109.5 ?
H46 C25 H47 109.5 ?
C21 C26 C27 111.3(6) ?
C21 C26 H48 109.4 ?
C27 C26 H48 109.4 ?
C21 C26 H49 109.4 ?
C27 C26 H49 109.4 ?
H48 C26 H49 108.0 ?
C26 C27 H50 109.5 ?
C26 C27 H51 109.5 ?
H50 C27 H51 109.5 ?
C26 C27 H52 109.5 ?
H50 C27 H52 109.5 ?
H51 C27 H52 109.5 ?

loop_
_geom_bond_atom_site_label_1
_geom_bond_atom_site_label_2
_geom_bond_distance
_geom_bond_publ_flag
W1 C1 1.938(8) y
W1 C2 1.938(7) y
W1 C3 2.313(7) y
W1 C4 2.214(7) y
W1 C5 2.366(7) y
W1 C18 2.305(7) ?
W1 C19 2.337(7) ?
W1 C17 2.346(6) ?
W1 C20 2.369(7) ?
W1 C21 2.375(6) ?
Si1 O3 1.664(5) y
Si1 C7 1.851(7) y
Si1 H1 1.42(9) y
Si1 H2 1.38(9) y
Si2 C8 1.847(10) ?
Si2 C10 1.875(9) ?
Si2 C9 1.897(11) ?
Si2 C7 1.900(7) ?
Si3 C13 1.866(10) ?
Si3 C11 1.866(9) ?
Si3 C12 1.872(9) ?
Si3 C7 1.899(7) ?
Si4 C16 1.854(8) ?
Si4 C14 1.858(9) ?
Si4 C15 1.874(11) ?
Si4 C7 1.912(7) ?
O1 C1 1.137(9) y
O2 C2 1.156(9) y
O3 C5 1.383(8) y
O4 C5 1.380(8) y
O4 C6 1.440(10) y
C3 C4 1.405(10) y
C3 H3 0.9500 ?
C3 H4 0.9500 ?
C4 C5 1.430(10) y
C4 H5 1.0000 ?
C6 H6 0.9800 ?
C6 H7 0.9800 ?
C6 H8 0.9800 ?
C8 H9 0.9800 ?
C8 H10 0.9800 ?
C8 H11 0.9800 ?
C9 H12 0.9800 ?
C9 H13 0.9800 ?
C9 H14 0.9800 ?
C10 H15 0.9800 ?
C10 H16 0.9800 ?
C10 H17 0.9800 ?
C11 H18 0.9800 ?
C11 H19 0.9800 ?
C11 H20 0.9800 ?
C12 H21 0.9800 ?
C12 H22 0.9800 ?
C12 H23 0.9800 ?
C13 H24 0.9800 ?
C13 H25 0.9800 ?
C13 H26 0.9800 ?
C14 H27 0.9800 ?
C14 H28 0.9800 ?
C14 H29 0.9800 ?
C15 H30 0.9800 ?
C15 H31 0.9800 ?
C15 H32 0.9800 ?
C16 H33 0.9800 ?
C16 H34 0.9800 ?
C16 H35 0.9800 ?
C17 C21 1.426(8) ?
C17 C18 1.427(9) ?
C17 C22 1.495(9) ?
C18 C19 1.412(11) ?
C18 C23 1.513(10) ?
C19 C20 1.417(10) ?
C19 C24 1.519(10) ?
C20 C21 1.429(9) ?
C20 C25 1.482(10) ?
C21 C26 1.491(9) ?
C22 H36 0.9800 ?
C22 H37 0.9800 ?
C22 H38 0.9800 ?
C23 H39 0.9800 ?
C23 H40 0.9800 ?
C23 H41 0.9800 ?
C24 H42 0.9800 ?
C24 H43 0.9800 ?
C24 H44 0.9800 ?
C25 H45 0.9800 ?
C25 H46 0.9800 ?
C25 H47 0.9800 ?
C26 C27 1.525(10) ?
C26 H48 0.9900 ?
C26 H49 0.9900 ?
C27 H50 0.9800 ?
C27 H51 0.9800 ?
C27 H52 0.9800 ?
